data_4517825
loop_
_publ_author_name
'Yu, Qiong'
'Yang, Hongwei'
'Imler, Gregory H.'
'Parrish, Damon A.'
'Cheng, Guangbin'
'Shreeve, Jean'ne M.'

_publ_section_title
;
 Derivatives of 3,6-Bis(3-aminofurazan-4-ylamino)-1,2,4,5-tetrazine:
 Excellent Energetic Properties with Lower Sensitivities.
;
_journal_name_full 'ACS applied materials &amp; interfaces'
_journal_paper_doi 10.1021/acsami.0c08526
_journal_year 2020
_chemical_formula_moiety 'C6 H2 N14 O6, 4(C2 H6 O S), 2(H4 N)'
_chemical_formula_sum 'C14 H34 N16 O10 S4'
_chemical_formula_weight 714.81
_space_group_crystal_system triclinic
_space_group_IT_number 2
_space_group_name_Hall '-P 1'
_space_group_name_H-M_alt 'P -1'
_atom_sites_solution_hydrogens mixed
_audit_creation_method SHELXL-2014/7
_cell_angle_alpha 106.6420(10)
_cell_angle_beta 100.4740(10)
_cell_angle_gamma 111.1800(10)
_cell_formula_units_Z 1
_cell_length_a 7.6145(3)
_cell_length_b 10.1856(4)
_cell_length_c 12.0493(5)
_cell_measurement_reflns_used 2240
_cell_measurement_temperature 293(2)
_cell_measurement_theta_max 24.247
_cell_measurement_theta_min 2.897
_cell_volume 791.19(6)
_computing_cell_refinement 'Bruker APEX3 v2015.5-2 (Bruker, 2015)'
_computing_data_collection 'Bruker APEX3 v2015.5-2 (Bruker, 2015)'
_computing_data_reduction
;
Bruker SAINT v8.34A (Bruker, 2013), Bruker XPREP v2014/2 (Bruker, 2014)
;
_computing_molecular_graphics 'Bruker SHELXTL v2014/7 (Bruker, 2014)'
_computing_publication_material 'Bruker SHELXTL v2014/7 (Bruker, 2014)'
_computing_structure_refinement 'SHELXL-2014/7 (Sheldrick, 2014)'
_computing_structure_solution 'Bruker SHELXTL v2014/7 (Bruker, 2014)'
_diffrn_ambient_temperature 293(2)
_diffrn_measured_fraction_theta_full 0.991
_diffrn_measured_fraction_theta_max 0.944
_diffrn_measurement_device_type 'Bruker SMART APEX II CCD'
_diffrn_measurement_method '\w scans'
_diffrn_radiation_monochromator graphite
_diffrn_radiation_source 'fine focus sealed tube'
_diffrn_radiation_type MoK\a
_diffrn_radiation_wavelength 0.71073
_diffrn_reflns_av_R_equivalents 0.0231
_diffrn_reflns_av_unetI/netI 0.0408
_diffrn_reflns_Laue_measured_fraction_full 0.991
_diffrn_reflns_Laue_measured_fraction_max 0.944
_diffrn_reflns_limit_h_max 10
_diffrn_reflns_limit_h_min -9
_diffrn_reflns_limit_k_max 14
_diffrn_reflns_limit_k_min -14
_diffrn_reflns_limit_l_max 16
_diffrn_reflns_limit_l_min -16
_diffrn_reflns_number 9517
_diffrn_reflns_point_group_measured_fraction_full 0.991
_diffrn_reflns_point_group_measured_fraction_max 0.944
_diffrn_reflns_theta_full 25.242
_diffrn_reflns_theta_max 30.010
_diffrn_reflns_theta_min 3.027
_exptl_absorpt_coefficient_mu 0.373
_exptl_absorpt_correction_T_max 0.7460
_exptl_absorpt_correction_T_min 0.7004
_exptl_absorpt_correction_type multi-scan
_exptl_absorpt_process_details 'SADABS v2014/5 (Bruker, 2008)'
_exptl_crystal_colour 'clear red'
_exptl_crystal_density_diffrn 1.500
_exptl_crystal_description plate
_exptl_crystal_F_000 374
_exptl_crystal_size_max 0.345
_exptl_crystal_size_mid 0.285
_exptl_crystal_size_min 0.040
_refine_diff_density_max 0.298
_refine_diff_density_min -0.260
_refine_diff_density_rms 0.052
_refine_ls_extinction_method none
_refine_ls_goodness_of_fit_ref 1.013
_refine_ls_hydrogen_treatment mixed
_refine_ls_matrix_type full
_refine_ls_number_parameters 227
_refine_ls_number_reflns 4369
_refine_ls_number_restraints 17
_refine_ls_restrained_S_all 1.016
_refine_ls_R_factor_all 0.0876
_refine_ls_R_factor_gt 0.0469
_refine_ls_shift/su_max 0.001
_refine_ls_shift/su_mean 0.000
_refine_ls_structure_factor_coef Fsqd
_refine_ls_weighting_details 'w=1/[\s^2^(Fo^2^)+(0.0640P)^2^+0.1137P] where P=(Fo^2^+2Fc^2^)/3'
_refine_ls_weighting_scheme calc
_refine_ls_wR_factor_gt 0.1121
_refine_ls_wR_factor_ref 0.1327
_reflns_Friedel_coverage 0.000
_reflns_number_gt 2770
_reflns_number_total 4369
_reflns_threshold_expression 'I > 2\s(I)'
_cod_data_source_file am0c08526_si_005.cif
_cod_data_source_block shrv650
_cod_database_code 4517825
_shelx_shelxl_version_number 2014/7
_shelx_space_group_comment
;
The symmetry employed for this shelxl refinement is uniquely defined
by the following loop, which should always be used as a source of
symmetry information in preference to the above space-group names.
They are only intended as comments.
;
_shelx_estimated_absorpt_t_min 0.882
_shelx_estimated_absorpt_t_max 0.985

loop_
_space_group_symop_operation_xyz
'x, y, z'
'-x, -y, -z'

loop_
_atom_site_label
_atom_site_type_symbol
_atom_site_fract_x
_atom_site_fract_y
_atom_site_fract_z
_atom_site_U_iso_or_equiv
_atom_site_adp_type
_atom_site_occupancy
_atom_site_site_symmetry_order
_atom_site_calc_flag
_atom_site_refinement_flags_posn
_atom_site_refinement_flags_adp
_atom_site_refinement_flags_occupancy
_atom_site_disorder_assembly
_atom_site_disorder_group
O1 O 0.7211(3) 0.65722(19) 0.57689(16) 0.0614(5) Uani 1 1 d . . . . .
O2 O 0.8961(3) 0.8730(2) 0.72826(19) 0.0897(7) Uani 1 1 d . . . . .
N3 N 0.7426(3) 0.7868(2) 0.64127(16) 0.0448(4) Uani 1 1 d . . . . .
N4 N 0.5986(3) 0.82454(19) 0.60858(15) 0.0418(4) Uani 1 1 d . . . . .
C5 C 0.6217(3) 0.9643(2) 0.68219(17) 0.0371(4) Uani 1 1 d . . . . .
N6 N 0.7642(3) 1.0724(2) 0.78086(17) 0.0522(5) Uani 1 1 d . . . . .
O7 O 0.7022(3) 1.18780(18) 0.81445(15) 0.0605(5) Uani 1 1 d . . . . .
N8 N 0.5177(3) 1.1477(2) 0.73316(16) 0.0483(4) Uani 1 1 d . . . . .
C9 C 0.4686(3) 1.0129(2) 0.65410(17) 0.0356(4) Uani 1 1 d . . . . .
N10 N 0.2947(2) 0.92656(18) 0.55680(15) 0.0370(4) Uani 1 1 d . . . . .
H10 H 0.2796 0.8396 0.5090 0.044 Uiso 1 1 calc R U . . .
C11 C 0.1443(3) 0.9670(2) 0.52948(17) 0.0339(4) Uani 1 1 d . . . . .
N12 N 0.1706(3) 1.10872(19) 0.58929(17) 0.0446(4) Uani 1 1 d . . . . .
N13 N 0.0217(3) 1.14289(19) 0.55916(17) 0.0464(4) Uani 1 1 d . . . . .
O14 O 0.4418(3) 0.3424(2) 1.13396(15) 0.0776(6) Uani 1 1 d D . . . .
S15A S 0.25254(10) 0.23028(8) 1.03208(5) 0.0564(3) Uani 0.920(2) 1 d D . P A 1
C16A C 0.2794(5) 0.0641(3) 0.9730(3) 0.0741(7) Uani 0.920(2) 1 d D . P A 1
H16A H 0.4035 0.0886 0.9565 0.111 Uiso 0.920(2) 1 calc R U P A 1
H16B H 0.1721 -0.0045 0.8986 0.111 Uiso 0.920(2) 1 calc R U P A 1
H16C H 0.2774 0.0166 1.0313 0.111 Uiso 0.920(2) 1 calc R U P A 1
C17A C 0.2661(6) 0.2918(4) 0.9101(3) 0.0741(7) Uani 0.920(2) 1 d D . P A 1
H17A H 0.2656 0.3900 0.9323 0.111 Uiso 0.920(2) 1 calc R U P A 1
H17B H 0.1538 0.2199 0.8392 0.111 Uiso 0.920(2) 1 calc R U P A 1
H17C H 0.3864 0.2990 0.8923 0.111 Uiso 0.920(2) 1 calc R U P A 1
S15B S 0.4070(16) 0.2556(11) 1.0063(7) 0.088(4) Uani 0.080(2) 1 d D . P A 2
C16B C 0.343(6) 0.0619(14) 0.963(3) 0.0741(7) Uani 0.080(2) 1 d D . P A 2
H16D H 0.3643 0.0389 1.0350 0.111 Uiso 0.080(2) 1 calc R U P A 2
H16E H 0.4235 0.0359 0.9167 0.111 Uiso 0.080(2) 1 calc R U P A 2
H16F H 0.2053 0.0042 0.9145 0.111 Uiso 0.080(2) 1 calc R U P A 2
C17B C 0.233(5) 0.248(3) 0.883(2) 0.0741(7) Uani 0.080(2) 1 d D . P A 2
H17D H 0.1022 0.1772 0.8743 0.111 Uiso 0.080(2) 1 calc R U P A 2
H17E H 0.2642 0.2149 0.8095 0.111 Uiso 0.080(2) 1 calc R U P A 2
H17F H 0.2383 0.3473 0.8990 0.111 Uiso 0.080(2) 1 calc R U P A 2
O18 O 1.1513(2) 0.62195(17) 0.37350(14) 0.0501(4) Uani 1 1 d . . . . .
S19 S 0.93860(8) 0.53053(6) 0.28924(5) 0.04400(17) Uani 1 1 d . . . . .
C20 C 0.8280(4) 0.3823(4) 0.3385(3) 0.0800(9) Uani 1 1 d . . . . .
H20A H 0.9126 0.3329 0.3479 0.120 Uiso 1 1 calc R U . . .
H20B H 0.7014 0.3095 0.2790 0.120 Uiso 1 1 calc R U . . .
H20C H 0.8099 0.4240 0.4155 0.120 Uiso 1 1 calc R U . . .
C21 C 0.9529(5) 0.4175(4) 0.1520(3) 0.0841(10) Uani 1 1 d . . . . .
H21A H 1.0347 0.4826 0.1194 0.126 Uiso 1 1 calc R U . . .
H21B H 0.8220 0.3564 0.0937 0.126 Uiso 1 1 calc R U . . .
H21C H 1.0099 0.3523 0.1686 0.126 Uiso 1 1 calc R U . . .
N22 N 0.4827(3) 0.5846(2) 0.33897(16) 0.0421(4) Uani 1 1 d D . . . .
H22A H 0.547(3) 0.6707(19) 0.3269(19) 0.063 Uiso 1 1 d D U . . .
H22B H 0.467(4) 0.5034(19) 0.2761(19) 0.063 Uiso 1 1 d D U . . .
H22C H 0.552(3) 0.593(3) 0.4134(17) 0.063 Uiso 1 1 d D U . . .
H22D H 0.361(2) 0.580(3) 0.344(2) 0.063 Uiso 1 1 d D U . . .

loop_
_atom_site_aniso_label
_atom_site_aniso_U_11
_atom_site_aniso_U_22
_atom_site_aniso_U_33
_atom_site_aniso_U_23
_atom_site_aniso_U_13
_atom_site_aniso_U_12
O1 0.0617(11) 0.0499(10) 0.0683(11) 0.0173(8) 0.0020(9) 0.0331(8)
O2 0.0627(12) 0.0820(14) 0.0825(14) -0.0046(11) -0.0300(10) 0.0410(11)
N3 0.0406(10) 0.0465(10) 0.0456(10) 0.0187(8) 0.0048(8) 0.0207(8)
N4 0.0361(9) 0.0421(9) 0.0423(9) 0.0137(8) 0.0021(7) 0.0189(8)
C5 0.0332(10) 0.0406(11) 0.0351(10) 0.0165(8) 0.0082(8) 0.0133(9)
N6 0.0464(11) 0.0487(11) 0.0462(10) 0.0094(9) -0.0002(9) 0.0189(9)
O7 0.0544(10) 0.0526(10) 0.0484(9) -0.0004(7) -0.0053(8) 0.0215(8)
N8 0.0423(10) 0.0443(10) 0.0430(10) 0.0038(8) 0.0032(8) 0.0179(8)
C9 0.0335(10) 0.0372(10) 0.0352(10) 0.0138(8) 0.0113(8) 0.0146(8)
N10 0.0319(9) 0.0310(8) 0.0424(9) 0.0074(7) 0.0076(7) 0.0149(7)
C11 0.0300(9) 0.0304(9) 0.0384(10) 0.0102(8) 0.0128(8) 0.0115(8)
N12 0.0317(9) 0.0348(9) 0.0541(10) 0.0035(8) 0.0057(8) 0.0150(7)
N13 0.0331(9) 0.0343(9) 0.0563(11) 0.0020(8) 0.0044(8) 0.0149(8)
O14 0.0767(14) 0.0738(12) 0.0452(10) -0.0105(9) -0.0075(9) 0.0327(11)
S15A 0.0448(4) 0.0754(5) 0.0379(3) 0.0088(3) 0.0099(3) 0.0260(3)
C16A 0.0812(18) 0.0623(13) 0.0561(12) 0.0144(10) 0.0021(12) 0.0235(12)
C17A 0.0812(18) 0.0623(13) 0.0561(12) 0.0144(10) 0.0021(12) 0.0235(12)
S15B 0.073(8) 0.108(9) 0.082(7) 0.029(6) 0.019(6) 0.047(6)
C16B 0.0812(18) 0.0623(13) 0.0561(12) 0.0144(10) 0.0021(12) 0.0235(12)
C17B 0.0812(18) 0.0623(13) 0.0561(12) 0.0144(10) 0.0021(12) 0.0235(12)
O18 0.0387(8) 0.0436(8) 0.0568(9) 0.0065(7) 0.0068(7) 0.0201(7)
S19 0.0402(3) 0.0434(3) 0.0441(3) 0.0100(2) 0.0056(2) 0.0227(2)
C20 0.0460(15) 0.102(2) 0.085(2) 0.0557(18) 0.0112(14) 0.0152(15)
C21 0.075(2) 0.088(2) 0.0545(16) -0.0034(15) 0.0194(15) 0.0243(17)
N22 0.0365(10) 0.0352(9) 0.0441(10) 0.0071(8) 0.0063(8) 0.0139(8)

loop_
_atom_type_symbol
_atom_type_description
_atom_type_scat_dispersion_real
_atom_type_scat_dispersion_imag
_atom_type_scat_source
C C 0.0033 0.0016 'International Tables Vol C Tables 4.2.6.8 and 6.1.1.4'
H H 0.0000 0.0000 'International Tables Vol C Tables 4.2.6.8 and 6.1.1.4'
N N 0.0061 0.0033 'International Tables Vol C Tables 4.2.6.8 and 6.1.1.4'
O O 0.0106 0.0060 'International Tables Vol C Tables 4.2.6.8 and 6.1.1.4'
S S 0.1246 0.1234 'International Tables Vol C Tables 4.2.6.8 and 6.1.1.4'

loop_
_geom_angle_atom_site_label_1
_geom_angle_atom_site_label_2
_geom_angle_atom_site_label_3
_geom_angle
_geom_angle_site_symmetry_1
_geom_angle_site_symmetry_3
_geom_angle_publ_flag
O2 N3 O1 119.64(19) . . ?
O2 N3 N4 123.37(19) . . ?
O1 N3 N4 116.96(17) . . ?
N3 N4 C5 116.11(17) . . ?
N6 C5 N4 132.2(2) . . ?
N6 C5 C9 108.29(18) . . ?
N4 C5 C9 119.55(17) . . ?
C5 N6 O7 105.31(18) . . ?
N8 O7 N6 111.21(15) . . ?
C9 N8 O7 104.72(17) . . ?
N8 C9 N10 125.25(18) . . ?
N8 C9 C5 110.47(18) . . ?
N10 C9 C5 124.28(17) . . ?
C11 N10 C9 125.87(16) . . ?
C11 N10 H10 117.1 . . ?
C9 N10 H10 117.1 . . ?
N12 C11 N13 124.79(18) . 2_576 ?
N12 C11 N10 119.80(17) . . ?
N13 C11 N10 115.41(16) 2_576 . ?
N13 N12 C11 117.67(17) . . ?
N12 N13 C11 117.54(16) . 2_576 ?
O14 S15A C16A 106.62(15) . . ?
O14 S15A C17A 105.05(15) . . ?
C16A S15A C17A 99.27(16) . . ?
S15A C16A H16A 109.5 . . ?
S15A C16A H16B 109.5 . . ?
H16A C16A H16B 109.5 . . ?
S15A C16A H16C 109.5 . . ?
H16A C16A H16C 109.5 . . ?
H16B C16A H16C 109.5 . . ?
S15A C17A H17A 109.5 . . ?
S15A C17A H17B 109.5 . . ?
H17A C17A H17B 109.5 . . ?
S15A C17A H17C 109.5 . . ?
H17A C17A H17C 109.5 . . ?
H17B C17A H17C 109.5 . . ?
O14 S15B C16B 117.3(14) . . ?
O14 S15B C17B 123.6(13) . . ?
C16B S15B C17B 99.3(2) . . ?
S15B C16B H16D 109.5 . . ?
S15B C16B H16E 109.5 . . ?
H16D C16B H16E 109.5 . . ?
S15B C16B H16F 109.5 . . ?
H16D C16B H16F 109.5 . . ?
H16E C16B H16F 109.5 . . ?
S15B C17B H17D 109.5 . . ?
S15B C17B H17E 109.5 . . ?
H17D C17B H17E 109.5 . . ?
S15B C17B H17F 109.5 . . ?
H17D C17B H17F 109.5 . . ?
H17E C17B H17F 109.5 . . ?
O18 S19 C20 106.04(11) . . ?
O18 S19 C21 105.01(13) . . ?
C20 S19 C21 97.55(17) . . ?
S19 C20 H20A 109.5 . . ?
S19 C20 H20B 109.5 . . ?
H20A C20 H20B 109.5 . . ?
S19 C20 H20C 109.5 . . ?
H20A C20 H20C 109.5 . . ?
H20B C20 H20C 109.5 . . ?
S19 C21 H21A 109.5 . . ?
S19 C21 H21B 109.5 . . ?
H21A C21 H21B 109.5 . . ?
S19 C21 H21C 109.5 . . ?
H21A C21 H21C 109.5 . . ?
H21B C21 H21C 109.5 . . ?
H22A N22 H22B 109.3(17) . . ?
H22A N22 H22C 108.6(17) . . ?
H22B N22 H22C 114(2) . . ?
H22A N22 H22D 106.9(17) . . ?
H22B N22 H22D 111(2) . . ?
H22C N22 H22D 107.2(17) . . ?

loop_
_geom_bond_atom_site_label_1
_geom_bond_atom_site_label_2
_geom_bond_distance
_geom_bond_site_symmetry_2
_geom_bond_publ_flag
O1 N3 1.258(2) . ?
O2 N3 1.233(2) . ?
N3 N4 1.319(2) . ?
N4 C5 1.372(3) . ?
C5 N6 1.312(3) . ?
C5 C9 1.445(3) . ?
N6 O7 1.402(3) . ?
O7 N8 1.398(2) . ?
N8 C9 1.297(2) . ?
C9 N10 1.380(2) . ?
N10 C11 1.368(2) . ?
N10 H10 0.8600 . ?
C11 N12 1.337(2) . ?
C11 N13 1.339(2) 2_576 ?
N12 N13 1.321(2) . ?
N13 C11 1.339(2) 2_576 ?
O14 S15B 1.457(7) . ?
O14 S15A 1.5007(18) . ?
S15A C16A 1.739(3) . ?
S15A C17A 1.760(3) . ?
C16A H16A 0.9600 . ?
C16A H16B 0.9600 . ?
C16A H16C 0.9600 . ?
C17A H17A 0.9600 . ?
C17A H17B 0.9600 . ?
C17A H17C 0.9600 . ?
S15B C16B 1.739(3) . ?
S15B C17B 1.760(3) . ?
C16B H16D 0.9600 . ?
C16B H16E 0.9600 . ?
C16B H16F 0.9600 . ?
C17B H17D 0.9600 . ?
C17B H17E 0.9600 . ?
C17B H17F 0.9600 . ?
O18 S19 1.5138(15) . ?
S19 C20 1.766(3) . ?
S19 C21 1.771(3) . ?
C20 H20A 0.9600 . ?
C20 H20B 0.9600 . ?
C20 H20C 0.9600 . ?
C21 H21A 0.9600 . ?
C21 H21B 0.9600 . ?
C21 H21C 0.9600 . ?
N22 H22A 0.904(13) . ?
N22 H22B 0.901(15) . ?
N22 H22C 0.917(14) . ?
N22 H22D 0.927(15) . ?

loop_
_geom_hbond_atom_site_label_D
_geom_hbond_atom_site_label_H
_geom_hbond_atom_site_label_A
_geom_hbond_distance_DH
_geom_hbond_distance_HA
_geom_hbond_distance_DA
_geom_hbond_angle_DHA
_geom_hbond_site_symmetry_A
N10 H10 O18 0.86 2.08 2.906(2) 161.6 1_455
C16A H16B O2 0.96 2.29 3.238(4) 167.8 1_445
C17B H17D N6 0.96 2.30 3.16(3) 148.4 1_445
N22 H22A N8 0.904(13) 2.342(18) 3.091(3) 140.2(19) 2_676
N22 H22A N12 0.904(13) 2.262(17) 3.023(2) 141.6(18) 2_676
N22 H22B O14 0.901(15) 1.923(16) 2.821(2) 175(2) 1_554
N22 H22C O1 0.917(14) 1.923(16) 2.826(2) 168(2) .
N22 H22D O18 0.927(15) 1.860(16) 2.769(2) 166(2) 1_455

loop_
_geom_torsion_atom_site_label_1
_geom_torsion_atom_site_label_2
_geom_torsion_atom_site_label_3
_geom_torsion_atom_site_label_4
_geom_torsion
_geom_torsion_site_symmetry_1
_geom_torsion_site_symmetry_2
_geom_torsion_site_symmetry_3
_geom_torsion_site_symmetry_4
_geom_torsion_publ_flag
O2 N3 N4 C5 -4.1(3) . . . . ?
O1 N3 N4 C5 177.95(18) . . . . ?
N3 N4 C5 N6 1.1(3) . . . . ?
N3 N4 C5 C9 -178.75(17) . . . . ?
N4 C5 N6 O7 180.0(2) . . . . ?
C9 C5 N6 O7 -0.1(2) . . . . ?
C5 N6 O7 N8 -0.3(2) . . . . ?
N6 O7 N8 C9 0.6(2) . . . . ?
O7 N8 C9 N10 179.09(17) . . . . ?
O7 N8 C9 C5 -0.6(2) . . . . ?
N6 C5 C9 N8 0.5(2) . . . . ?
N4 C5 C9 N8 -179.57(18) . . . . ?
N6 C5 C9 N10 -179.21(18) . . . . ?
N4 C5 C9 N10 0.7(3) . . . . ?
N8 C9 N10 C11 -1.7(3) . . . . ?
C5 C9 N10 C11 178.02(18) . . . . ?
C9 N10 C11 N12 9.5(3) . . . . ?
C9 N10 C11 N13 -171.23(17) . . . 2_576 ?
N13 C11 N12 N13 0.3(3) 2_576 . . . ?
N10 C11 N12 N13 179.49(18) . . . . ?
C11 N12 N13 C11 -0.3(3) . . . 2_576 ?
